data_7220147
loop_
_publ_author_name
'Panda, Tarun Kanti Kanti'
'Kottalanka, Ravi K.'
'Harinath, A.'

_publ_section_title
;
 Chiral Alkaline Earth Metal Complexes Having M--Se Direct Bond (M = Mg,
 Ca, Sr, Ba): Syntheses, Structures and e-Caprolactone Polymerisation
;
_journal_name_full 'RSC Adv.'
_journal_paper_doi 10.1039/C5RA04495B
_journal_year 2015
_chemical_absolute_configuration unk
_chemical_formula_moiety 'C48 H54 Ca N2 O2 P2 Se2'
_chemical_formula_sum 'C48 H54 Ca N2 O2 P2 Se2'
_chemical_formula_weight 950.87
_chemical_name_systematic
;
 ?
;
_space_group_crystal_system monoclinic
_space_group_IT_number 4
_space_group_name_Hall 'P 2yb'
_space_group_name_H-M_alt 'P 1 21 1'
_symmetry_space_group_name_Hall 'P 2yb'
_symmetry_space_group_name_H-M 'P 1 21 1'
_atom_sites_solution_hydrogens geom
_audit_creation_method SHELXL-2013
_audit_update_record
;
2015-04-15 deposited with the CCDC.
2015-04-20 downloaded from the CCDC.
;
_cell_angle_alpha 90
_cell_angle_beta 117.984(11)
_cell_angle_gamma 90
_cell_formula_units_Z 2
_cell_length_a 13.0797(10)
_cell_length_b 14.5246(8)
_cell_length_c 13.6284(14)
_cell_measurement_reflns_used 3244
_cell_measurement_temperature 150(2)
_cell_measurement_theta_max 70.733
_cell_measurement_theta_min 4.772
_cell_volume 2286.4(4)
_computing_molecular_graphics 'ORTEP III & Olex 2.1'
_computing_publication_material WinGX
_computing_structure_refinement 'SHELXL-2013 (Sheldrick, 2013)'
_computing_structure_solution 'SHELXL-2013 (Sheldrick, 2013)'
_diffrn_ambient_temperature 150(2)
_diffrn_measured_fraction_theta_full 'ACTA 50'
_diffrn_measured_fraction_theta_max 0.837
_diffrn_radiation_type CuK\a
_diffrn_radiation_wavelength 1.54184
_diffrn_reflns_av_R_equivalents 0.0342
_diffrn_reflns_av_unetI/netI 0.0516
_diffrn_reflns_laue_measured_fraction_full 'ACTA 50'
_diffrn_reflns_laue_measured_fraction_max 0.837
_diffrn_reflns_limit_h_max 15
_diffrn_reflns_limit_h_min -11
_diffrn_reflns_limit_k_max 10
_diffrn_reflns_limit_k_min -17
_diffrn_reflns_limit_l_max 15
_diffrn_reflns_limit_l_min -16
_diffrn_reflns_number 6267
_diffrn_reflns_point_group_measured_fraction_full 0.951
_diffrn_reflns_point_group_measured_fraction_max 0.842
_diffrn_reflns_theta_full 25.000
_diffrn_reflns_theta_max 70.733
_diffrn_reflns_theta_min 4.772
_exptl_absorpt_coefficient_mu 3.968
_exptl_absorpt_correction_T_max 1.00000
_exptl_absorpt_correction_T_min 0.64198
_exptl_absorpt_correction_type multi-scan
_exptl_absorpt_process_details
;
CrysAlisPro, Agilent Technologies,
Version 1.171.37.35 (release 13-08-2014 CrysAlis171 .NET)
(compiled Aug 13 2014,18:06:01)
Empirical absorption correction using spherical harmonics,
 implemented in SCALE3 ABSPACK scaling algorithm.
;
_exptl_crystal_colour colorless
_exptl_crystal_density_diffrn 1.381
_exptl_crystal_description block
_exptl_crystal_F_000 980
_exptl_crystal_size_max 0.21
_exptl_crystal_size_mid 0.18
_exptl_crystal_size_min 0.16
_refine_diff_density_max 0.473
_refine_diff_density_min -0.761
_refine_diff_density_rms 0.068
_refine_ls_abs_structure_details
;
 Refined as an inversion twin.
;
_refine_ls_abs_structure_Flack -0.05(3)
_refine_ls_extinction_method none
_refine_ls_goodness_of_fit_ref 1.047
_refine_ls_hydrogen_treatment constr
_refine_ls_matrix_type full
_refine_ls_number_parameters 517
_refine_ls_number_reflns 4638
_refine_ls_number_restraints 1
_refine_ls_restrained_S_all 1.047
_refine_ls_R_factor_all 0.0455
_refine_ls_R_factor_gt 0.0424
_refine_ls_shift/su_max 0.000
_refine_ls_shift/su_mean 0.000
_refine_ls_structure_factor_coef Fsqd
_refine_ls_weighting_details 'w=1/[\s^2^(Fo^2^)+(0.0664P)^2^] where P=(Fo^2^+2Fc^2^)/3'
_refine_ls_weighting_scheme calc
_refine_ls_wR_factor_gt 0.1104
_refine_ls_wR_factor_ref 0.1146
_reflns_Friedel_coverage 0.930
_reflns_friedel_fraction_full 0.969
_reflns_friedel_fraction_max 0.847
_reflns_number_gt 4362
_reflns_number_total 4638
_reflns_threshold_expression 'I > 2\s(I)'
_cod_data_source_file c5ra04495b2.cif
_cod_data_source_block 4b_s_isomer
_cod_database_code 7220147
_shelx_space_group_comment
;
The symmetry employed for this shelxl refinement is uniquely defined
by the following loop, which should always be used as a source of
symmetry information in preference to the above space-group names.
They are only intended as comments.
;
_shelxl_version_number 2013-4

loop_
_space_group_symop_operation_xyz
'x, y, z'
'-x, y+1/2, -z'

loop_
_atom_site_label
_atom_site_type_symbol
_atom_site_fract_x
_atom_site_fract_y
_atom_site_fract_z
_atom_site_U_iso_or_equiv
_atom_site_adp_type
_atom_site_occupancy
_atom_site_site_symmetry_order
_atom_site_calc_flag
_atom_site_refinement_flags_posn
_atom_site_refinement_flags_adp
Se2 Se 0.62895(7) 0.56146(5) 0.68621(7) 0.0449(2) Uani 1 1 d . .
Se1 Se 0.96278(6) 0.30424(6) 0.63269(7) 0.0463(2) Uani 1 1 d . .
Ca1 Ca 0.79842(11) 0.41739(11) 0.68986(11) 0.0358(3) Uani 1 1 d . .
P2 P 0.63640(14) 0.46661(12) 0.80992(14) 0.0345(4) Uani 1 1 d . .
P1 P 0.79612(14) 0.24388(12) 0.53297(14) 0.0352(4) Uani 1 1 d . .
O1 O 0.8436(6) 0.5433(4) 0.5982(5) 0.0586(16) Uani 1 1 d . .
O2 O 0.9780(4) 0.4711(5) 0.8369(5) 0.0590(16) Uani 1 1 d . .
C14 C 0.7352(6) 0.1437(5) 0.3357(6) 0.0426(16) Uani 1 1 d . .
H5 H 0.7277 0.0930 0.3733 0.051 Uiso 1 1 calc R U
C45 C 1.0000(7) 0.4928(6) 0.9487(7) 0.0487(18) Uani 1 1 d . .
H6A H 0.9726 0.4434 0.9783 0.058 Uiso 1 1 calc R U
H6B H 0.9603 0.5491 0.9491 0.058 Uiso 1 1 calc R U
C15 C 0.7963(6) 0.1270(5) 0.5837(6) 0.0405(15) Uani 1 1 d . .
C30 C 0.7747(6) 0.5099(5) 1.0362(6) 0.0417(16) Uani 1 1 d . .
H14 H 0.8274 0.4671 1.0358 0.050 Uiso 1 1 calc R U
C32 C 0.7210(8) 0.6213(7) 1.1342(7) 0.057(2) Uani 1 1 d . .
H15 H 0.7370 0.6527 1.1993 0.068 Uiso 1 1 calc R U
C33 C 0.6214(8) 0.6410(6) 1.0380(8) 0.057(2) Uani 1 1 d . .
H17 H 0.5700 0.6853 1.0381 0.069 Uiso 1 1 calc R U
C13 C 0.7108(7) 0.1354(6) 0.2249(7) 0.052(2) Uani 1 1 d . .
H18 H 0.6899 0.0785 0.1897 0.063 Uiso 1 1 calc R U
C12 C 0.7175(8) 0.2114(6) 0.1674(7) 0.056(2) Uani 1 1 d . .
H19 H 0.6992 0.2060 0.0929 0.067 Uiso 1 1 calc R U
C23 C 0.8644(6) 0.2748(5) 0.9457(6) 0.0400(15) Uani 1 1 d . .
C10 C 0.7796(7) 0.3026(6) 0.3327(6) 0.0496(17) Uani 1 1 d . .
H27 H 0.8044 0.3588 0.3689 0.060 Uiso 1 1 calc R U
C16 C 0.8885(7) 0.0669(7) 0.6058(8) 0.062(2) Uani 1 1 d . .
H28 H 0.9484 0.0856 0.5917 0.074 Uiso 1 1 calc R U
C27 C 1.0548(8) 0.2583(7) 1.1036(8) 0.069(3) Uani 1 1 d . .
H30 H 1.1031 0.2628 1.1797 0.083 Uiso 1 1 calc R U
C34 C 0.5981(7) 0.5945(6) 0.9412(7) 0.0496(18) Uani 1 1 d . .
H39 H 0.5307 0.6078 0.8763 0.059 Uiso 1 1 calc R U
C31 C 0.7976(7) 0.5553(6) 1.1348(7) 0.0521(18) Uani 1 1 d . .
H43 H 0.8639 0.5413 1.2004 0.063 Uiso 1 1 calc R U
C19 C 0.7122(9) 0.0090(7) 0.6478(8) 0.062(2) Uani 1 1 d . .
H57 H 0.6525 -0.0103 0.6618 0.074 Uiso 1 1 calc R U
C17 C 0.8909(9) -0.0203(7) 0.6486(9) 0.074(3) Uani 1 1 d . .
H58 H 0.9526 -0.0596 0.6632 0.089 Uiso 1 1 calc R U
C28 C 0.9372(7) 0.2815(5) 1.0599(7) 0.0508(19) Uani 1 1 d . .
H64 H 0.9080 0.3013 1.1069 0.061 Uiso 1 1 calc R U
C20 C 0.7093(7) 0.0972(6) 0.6044(7) 0.0505(18) Uani 1 1 d . .
H67 H 0.6471 0.1360 0.5896 0.061 Uiso 1 1 calc R U
C47 C 1.1701(8) 0.5133(12) 0.9352(8) 0.091(4) Uani 1 1 d . .
H70A H 1.1793 0.5778 0.9227 0.109 Uiso 1 1 calc R U
H70B H 1.2447 0.4833 0.9618 0.109 Uiso 1 1 calc R U
C9 C 0.7706(6) 0.2271(5) 0.3895(6) 0.0388(15) Uani 1 1 d . .
C24 C 0.9114(6) 0.2447(5) 0.8789(7) 0.0462(17) Uani 1 1 d . .
H73 H 0.8636 0.2390 0.8028 0.055 Uiso 1 1 calc R U
C11 C 0.7511(8) 0.2945(7) 0.2195(7) 0.059(2) Uani 1 1 d . .
H74 H 0.7551 0.3457 0.1805 0.071 Uiso 1 1 calc R U
C43 C 0.8472(12) 0.6444(7) 0.4650(10) 0.081(3) Uani 1 1 d . .
H77A H 0.8934 0.6600 0.4288 0.097 Uiso 1 1 calc R U
H77B H 0.7664 0.6574 0.4152 0.097 Uiso 1 1 calc R U
C46 C 1.1292(7) 0.5045(7) 1.0180(7) 0.057(2) Uani 1 1 d . .
H78A H 1.1474 0.5592 1.0640 0.069 Uiso 1 1 calc R U
H78B H 1.1635 0.4513 1.0653 0.069 Uiso 1 1 calc R U
C48 C 1.0911(9) 0.4731(13) 0.8378(10) 0.111(6) Uani 1 1 d . .
H80A H 1.1153 0.4110 0.8326 0.133 Uiso 1 1 calc R U
H80B H 1.0854 0.5082 0.7749 0.133 Uiso 1 1 calc R U
C42 C 0.8652(8) 0.5447(6) 0.5041(7) 0.054(2) Uani 1 1 d . .
H82A H 0.8117 0.5045 0.4458 0.065 Uiso 1 1 calc R U
H82B H 0.9437 0.5250 0.5253 0.065 Uiso 1 1 calc R U
C26 C 1.0998(8) 0.2288(7) 1.0353(10) 0.070(3) Uani 1 1 d . .
H83 H 1.1776 0.2133 1.0649 0.084 Uiso 1 1 calc R U
C25 C 1.0272(8) 0.2229(7) 0.9224(9) 0.066(3) Uani 1 1 d . .
H84 H 1.0566 0.2040 0.8754 0.079 Uiso 1 1 calc R U
N1 N 0.6998(4) 0.3077(5) 0.5399(4) 0.0365(12) Uani 1 1 d . .
C21 C 0.7383(5) 0.3047(5) 0.8940(5) 0.0371(13) Uani 1 1 d . .
H1 H 0.7211 0.3247 0.9534 0.044 Uiso 1 1 calc R U
C1 C 0.5767(5) 0.2923(5) 0.4541(5) 0.0387(15) Uani 1 1 d . .
H4 H 0.5681 0.2282 0.4292 0.046 Uiso 1 1 calc R U
C2 C 0.4975(6) 0.3087(7) 0.5073(6) 0.0481(17) Uani 1 1 d . .
H7A H 0.5098 0.3697 0.5378 0.072 Uiso 1 1 calc R U
H7B H 0.5151 0.2646 0.5655 0.072 Uiso 1 1 calc R U
H7C H 0.4181 0.3020 0.4519 0.072 Uiso 1 1 calc R U
C3 C 0.5407(6) 0.3543(6) 0.3546(6) 0.0434(16) Uani 1 1 d . .
N2 N 0.7237(5) 0.3845(4) 0.8204(5) 0.0371(12) Uani 1 1 d . .
C22 C 0.6579(6) 0.2257(5) 0.8313(6) 0.0445(16) Uani 1 1 d . .
H9A H 0.6782 0.1722 0.8782 0.067 Uiso 1 1 calc R U
H9B H 0.6652 0.2120 0.7659 0.067 Uiso 1 1 calc R U
H9C H 0.5794 0.2428 0.8101 0.067 Uiso 1 1 calc R U
C29 C 0.6741(6) 0.5281(5) 0.9392(6) 0.0371(14) Uani 1 1 d . .
C40 C 0.4019(6) 0.4282(6) 0.6673(6) 0.0456(17) Uani 1 1 d . .
H2 H 0.4142 0.4539 0.6113 0.055 Uiso 1 1 calc R U
C36 C 0.4686(6) 0.3928(5) 0.8611(7) 0.0451(17) Uani 1 1 d . .
H12 H 0.5267 0.3932 0.9345 0.054 Uiso 1 1 calc R U
C18 C 0.8037(10) -0.0488(7) 0.6694(8) 0.077(3) Uani 1 1 d . .
H13 H 0.8060 -0.1073 0.6981 0.092 Uiso 1 1 calc R U
C8 C 0.4717(8) 0.3203(8) 0.2486(7) 0.063(2) Uani 1 1 d . .
H16 H 0.4478 0.2591 0.2399 0.076 Uiso 1 1 calc R U
C4 C 0.5720(7) 0.4459(7) 0.3631(7) 0.057(2) Uani 1 1 d . .
H1A H 0.6160 0.4716 0.4331 0.068 Uiso 1 1 calc R U
C35 C 0.4907(5) 0.4269(5) 0.7771(6) 0.0357(14) Uani 1 1 d . .
C44 C 0.8893(14) 0.6945(8) 0.5753(11) 0.099(4) Uani 1 1 d . .
H1CA H 0.9708 0.7095 0.6064 0.119 Uiso 1 1 calc R U
H1CB H 0.8459 0.7508 0.5657 0.119 Uiso 1 1 calc R U
C5 C 0.5393(7) 0.5007(8) 0.2694(9) 0.070(3) Uani 1 1 d . .
H1D H 0.5625 0.5620 0.2775 0.085 Uiso 1 1 calc R U
C39 C 0.2949(6) 0.3903(6) 0.6431(8) 0.057(2) Uani 1 1 d . .
H3 H 0.2369 0.3881 0.5697 0.068 Uiso 1 1 calc R U
C37 C 0.3599(6) 0.3583(6) 0.8351(7) 0.0492(18) Uani 1 1 d . .
H1E H 0.3455 0.3366 0.8917 0.059 Uiso 1 1 calc R U
C38 C 0.2732(7) 0.3555(7) 0.7273(8) 0.058(2) Uani 1 1 d . .
H1F H 0.2011 0.3310 0.7104 0.069 Uiso 1 1 calc R U
C6 C 0.4743(9) 0.4658(10) 0.1672(9) 0.084(4) Uani 1 1 d . .
H1G H 0.4541 0.5024 0.1047 0.100 Uiso 1 1 calc R U
C7 C 0.4375(10) 0.3749(9) 0.1555(8) 0.081(3) Uani 1 1 d . .
H1H H 0.3901 0.3509 0.0853 0.098 Uiso 1 1 calc R U
C41 C 0.8702(19) 0.6318(8) 0.6455(14) 0.136(8) Uani 1 1 d . .
H1IA H 0.9391 0.6287 0.7171 0.163 Uiso 1 1 calc R U
H1IB H 0.8069 0.6539 0.6574 0.163 Uiso 1 1 calc R U

loop_
_atom_site_aniso_label
_atom_site_aniso_U_11
_atom_site_aniso_U_22
_atom_site_aniso_U_33
_atom_site_aniso_U_23
_atom_site_aniso_U_13
_atom_site_aniso_U_12
Se2 0.0538(4) 0.0350(4) 0.0476(4) 0.0090(4) 0.0253(3) 0.0067(4)
Se1 0.0323(3) 0.0447(4) 0.0566(5) -0.0114(4) 0.0165(3) -0.0046(4)
Ca1 0.0368(6) 0.0350(7) 0.0353(7) -0.0030(6) 0.0167(5) -0.0062(6)
P2 0.0348(8) 0.0316(8) 0.0365(9) 0.0007(7) 0.0161(7) 0.0012(7)
P1 0.0326(8) 0.0331(9) 0.0373(9) -0.0040(7) 0.0141(6) -0.0019(8)
O1 0.101(4) 0.037(3) 0.064(4) -0.012(3) 0.060(3) -0.022(3)
O2 0.041(3) 0.086(5) 0.055(3) -0.027(3) 0.027(2) -0.029(3)
C14 0.046(4) 0.037(4) 0.045(4) -0.003(3) 0.021(3) -0.005(3)
C45 0.057(4) 0.042(4) 0.053(5) -0.009(4) 0.031(4) -0.008(4)
C15 0.045(4) 0.035(4) 0.030(3) 0.004(3) 0.009(3) 0.002(3)
C30 0.043(4) 0.031(4) 0.049(4) -0.003(3) 0.020(3) -0.003(3)
C32 0.070(5) 0.054(5) 0.051(5) -0.017(4) 0.032(4) -0.011(5)
C33 0.061(5) 0.041(4) 0.078(6) -0.018(4) 0.039(5) -0.001(4)
C13 0.051(4) 0.060(5) 0.048(5) -0.015(4) 0.026(4) -0.009(4)
C12 0.077(5) 0.055(5) 0.048(5) -0.009(4) 0.039(4) -0.007(5)
C23 0.041(3) 0.026(3) 0.047(4) 0.005(3) 0.016(3) -0.001(3)
C10 0.071(5) 0.037(4) 0.049(4) 0.000(4) 0.036(4) 0.003(4)
C16 0.042(4) 0.044(5) 0.085(6) 0.008(5) 0.017(4) -0.001(4)
C27 0.061(5) 0.048(5) 0.055(5) 0.015(4) -0.008(4) -0.007(5)
C34 0.048(4) 0.037(4) 0.054(5) -0.008(4) 0.016(3) -0.001(4)
C31 0.059(4) 0.042(4) 0.047(4) -0.004(4) 0.017(3) -0.005(4)
C19 0.087(6) 0.052(5) 0.055(5) -0.006(4) 0.040(5) -0.021(5)
C17 0.061(5) 0.054(6) 0.076(7) 0.009(5) 0.005(5) 0.012(5)
C28 0.056(4) 0.033(4) 0.050(4) 0.004(3) 0.013(3) -0.004(4)
C20 0.053(4) 0.050(4) 0.051(5) -0.001(4) 0.028(4) -0.010(4)
C47 0.042(5) 0.161(14) 0.066(6) 0.026(8) 0.021(4) 0.004(6)
C9 0.037(3) 0.038(4) 0.043(4) -0.002(3) 0.019(3) 0.004(3)
C24 0.041(4) 0.038(4) 0.059(5) 0.002(4) 0.022(3) 0.004(3)
C11 0.080(5) 0.052(5) 0.060(5) 0.004(4) 0.046(4) 0.003(5)
C43 0.119(9) 0.050(6) 0.082(7) 0.010(5) 0.055(7) -0.002(6)
C46 0.054(5) 0.056(5) 0.057(5) -0.002(4) 0.022(4) -0.014(4)
C48 0.069(6) 0.205(16) 0.082(7) -0.079(10) 0.056(6) -0.078(9)
C42 0.079(5) 0.042(4) 0.061(5) 0.000(4) 0.050(4) -0.001(4)
C26 0.045(4) 0.050(5) 0.104(8) 0.022(6) 0.025(5) 0.010(4)
C25 0.056(5) 0.050(5) 0.093(7) 0.019(5) 0.036(5) 0.009(5)
N1 0.029(2) 0.042(3) 0.035(3) -0.007(3) 0.012(2) -0.002(3)
C21 0.043(3) 0.029(3) 0.039(3) -0.002(3) 0.019(3) 0.002(3)
C1 0.037(3) 0.040(4) 0.040(4) -0.007(3) 0.019(3) -0.006(3)
C2 0.038(3) 0.065(5) 0.040(4) 0.002(4) 0.017(3) 0.002(4)
C3 0.035(3) 0.047(4) 0.048(4) -0.002(4) 0.019(3) 0.001(3)
N2 0.037(3) 0.033(3) 0.043(3) 0.001(3) 0.020(2) 0.001(3)
C22 0.047(4) 0.033(4) 0.051(4) 0.000(3) 0.021(3) -0.005(3)
C29 0.044(4) 0.031(3) 0.038(4) -0.008(3) 0.020(3) -0.004(3)
C40 0.045(4) 0.043(4) 0.044(4) -0.005(3) 0.018(3) 0.008(4)
C36 0.041(4) 0.038(4) 0.058(4) 0.003(3) 0.024(3) 0.003(3)
C18 0.099(8) 0.056(6) 0.048(5) 0.016(5) 0.011(5) -0.015(6)
C8 0.062(5) 0.072(7) 0.043(4) 0.000(4) 0.015(4) -0.011(5)
C4 0.052(4) 0.053(5) 0.051(5) 0.006(4) 0.012(4) -0.005(4)
C35 0.033(3) 0.033(3) 0.040(3) 0.000(3) 0.015(3) -0.001(3)
C44 0.160(12) 0.042(6) 0.111(10) -0.001(6) 0.075(10) -0.021(7)
C5 0.048(5) 0.059(6) 0.084(7) 0.020(5) 0.013(4) -0.005(5)
C39 0.033(4) 0.047(5) 0.068(5) -0.016(4) 0.006(4) -0.002(4)
C37 0.044(4) 0.044(4) 0.064(5) 0.003(4) 0.029(4) 0.004(4)
C38 0.040(4) 0.053(5) 0.079(6) -0.009(5) 0.027(4) -0.003(4)
C6 0.067(6) 0.101(10) 0.061(6) 0.030(7) 0.012(5) -0.002(7)
C7 0.086(7) 0.085(8) 0.044(5) 0.004(5) 0.007(5) -0.002(7)
C41 0.29(2) 0.061(7) 0.151(14) -0.043(8) 0.179(16) -0.066(11)

loop_
_atom_type_symbol
_atom_type_description
_atom_type_scat_dispersion_real
_atom_type_scat_dispersion_imag
_atom_type_scat_source
C C 0.0181 0.0091 'International Tables Vol C Tables 4.2.6.8 and 6.1.1.4'
H H 0.0000 0.0000 'International Tables Vol C Tables 4.2.6.8 and 6.1.1.4'
N N 0.0311 0.0180 'International Tables Vol C Tables 4.2.6.8 and 6.1.1.4'
O O 0.0492 0.0322 'International Tables Vol C Tables 4.2.6.8 and 6.1.1.4'
P P 0.2955 0.4335 'International Tables Vol C Tables 4.2.6.8 and 6.1.1.4'
Ca Ca 0.3641 1.2855 'International Tables Vol C Tables 4.2.6.8 and 6.1.1.4'
Se Se -0.7943 1.1372 'International Tables Vol C Tables 4.2.6.8 and 6.1.1.4'

loop_
_geom_angle_atom_site_label_1
_geom_angle_atom_site_label_2
_geom_angle_atom_site_label_3
_geom_angle
P2 Se2 Ca1 77.32(6)
P1 Se1 Ca1 75.86(6)
O2 Ca1 N1 147.5(2)
O2 Ca1 O1 78.8(2)
N1 Ca1 O1 102.8(2)
O2 Ca1 N2 91.44(19)
N1 Ca1 N2 104.3(2)
O1 Ca1 N2 142.7(2)
O2 Ca1 Se2 102.22(17)
N1 Ca1 Se2 110.07(13)
O1 Ca1 Se2 79.95(15)
N2 Ca1 Se2 66.93(14)
O2 Ca1 Se1 81.86(15)
N1 Ca1 Se1 66.16(12)
O1 Ca1 Se1 84.52(14)
N2 Ca1 Se1 130.08(15)
Se2 Ca1 Se1 162.77(6)
O2 Ca1 P1 119.94(16)
N1 Ca1 P1 27.56(12)
O1 Ca1 P1 99.86(14)
N2 Ca1 P1 115.93(16)
Se2 Ca1 P1 137.14(6)
Se1 Ca1 P1 39.06(4)
O2 Ca1 P2 96.92(14)
N1 Ca1 P2 110.32(13)
O1 Ca1 P2 117.22(15)
N2 Ca1 P2 27.69(14)
Se2 Ca1 P2 39.24(4)
Se1 Ca1 P2 157.71(6)
P1 Ca1 P2 132.33(6)
N2 P2 C29 114.7(3)
N2 P2 C35 113.6(3)
C29 P2 C35 99.7(3)
N2 P2 Se2 108.3(2)
C29 P2 Se2 109.7(2)
C35 P2 Se2 110.6(2)
N2 P2 Ca1 44.9(2)
C29 P2 Ca1 129.6(2)
C35 P2 Ca1 130.2(2)
Se2 P2 Ca1 63.44(5)
N1 P1 C15 112.0(3)
N1 P1 C9 112.6(3)
C15 P1 C9 104.2(3)
N1 P1 Se1 108.7(2)
C15 P1 Se1 108.6(2)
C9 P1 Se1 110.6(2)
N1 P1 Ca1 44.6(2)
C15 P1 Ca1 117.8(2)
C9 P1 Ca1 137.2(2)
Se1 P1 Ca1 65.08(5)
C41 O1 C42 106.6(7)
C41 O1 Ca1 121.2(6)
C42 O1 Ca1 131.7(5)
C45 O2 C48 106.5(6)
C45 O2 Ca1 125.8(4)
C48 O2 Ca1 126.9(5)
C9 C14 C13 120.1(7)
C9 C14 H5 119.9
C13 C14 H5 119.9
O2 C45 C46 107.1(6)
O2 C45 H6A 110.3
C46 C45 H6A 110.3
O2 C45 H6B 110.3
C46 C45 H6B 110.3
H6A C45 H6B 108.6
C20 C15 C16 118.4(7)
C20 C15 P1 121.2(6)
C16 C15 P1 120.4(6)
C29 C30 C31 120.5(7)
C29 C30 H14 119.8
C31 C30 H14 119.8
C33 C32 C31 120.6(8)
C33 C32 H15 119.7
C31 C32 H15 119.7
C32 C33 C34 119.5(8)
C32 C33 H17 120.2
C34 C33 H17 120.2
C12 C13 C14 120.1(8)
C12 C13 H18 119.9
C14 C13 H18 119.9
C11 C12 C13 120.1(8)
C11 C12 H19 119.9
C13 C12 H19 119.9
C24 C23 C28 118.3(7)
C24 C23 C21 120.3(6)
C28 C23 C21 121.4(7)
C9 C10 C11 119.9(8)
C9 C10 H27 120.1
C11 C10 H27 120.1
C17 C16 C15 120.4(9)
C17 C16 H28 119.8
C15 C16 H28 119.8
C26 C27 C28 121.1(8)
C26 C27 H30 119.4
C28 C27 H30 119.4
C33 C34 C29 121.1(8)
C33 C34 H39 119.5
C29 C34 H39 119.5
C32 C31 C30 119.5(8)
C32 C31 H43 120.2
C30 C31 H43 120.2
C18 C19 C20 119.8(9)
C18 C19 H57 120.1
C20 C19 H57 120.1
C18 C17 C16 120.5(10)
C18 C17 H58 119.7
C16 C17 H58 119.7
C23 C28 C27 119.6(9)
C23 C28 H64 120.2
C27 C28 H64 120.2
C15 C20 C19 121.0(8)
C15 C20 H67 119.5
C19 C20 H67 119.5
C48 C47 C46 109.0(9)
C48 C47 H70A 109.9
C46 C47 H70A 109.9
C48 C47 H70B 109.9
C46 C47 H70B 109.9
H70A C47 H70B 108.3
C14 C9 C10 119.7(7)
C14 C9 P1 122.0(6)
C10 C9 P1 118.0(6)
C25 C24 C23 121.7(8)
C25 C24 H73 119.2
C23 C24 H73 119.2
C12 C11 C10 119.9(8)
C12 C11 H74 120.0
C10 C11 H74 120.0
C44 C43 C42 100.6(8)
C44 C43 H77A 111.6
C42 C43 H77A 111.6
C44 C43 H77B 111.6
C42 C43 H77B 111.6
H77A C43 H77B 109.4
C47 C46 C45 103.6(7)
C47 C46 H78A 111.0
C45 C46 H78A 111.0
C47 C46 H78B 111.0
C45 C46 H78B 111.0
H78A C46 H78B 109.0
C47 C48 O2 108.3(8)
C47 C48 H80A 110.0
O2 C48 H80A 110.0
C47 C48 H80B 110.0
O2 C48 H80B 110.0
H80A C48 H80B 108.4
O1 C42 C43 105.2(7)
O1 C42 H82A 110.7
C43 C42 H82A 110.7
O1 C42 H82B 110.7
C43 C42 H82B 110.7
H82A C42 H82B 108.8
C25 C26 C27 118.9(8)
C25 C26 H83 120.6
C27 C26 H83 120.6
C26 C25 C24 120.5(10)
C26 C25 H84 119.8
C24 C25 H84 119.8
C1 N1 P1 117.0(5)
C1 N1 Ca1 134.9(4)
P1 N1 Ca1 107.9(2)
N2 C21 C22 111.9(5)
N2 C21 C23 107.7(5)
C22 C21 C23 111.0(6)
N2 C21 H1 108.7
C22 C21 H1 108.7
C23 C21 H1 108.7
N1 C1 C3 112.4(6)
N1 C1 C2 108.9(5)
C3 C1 C2 109.7(6)
N1 C1 H4 108.6
C3 C1 H4 108.6
C2 C1 H4 108.6
C1 C2 H7A 109.5
C1 C2 H7B 109.5
H7A C2 H7B 109.5
C1 C2 H7C 109.5
H7A C2 H7C 109.5
H7B C2 H7C 109.5
C4 C3 C8 117.0(8)
C4 C3 C1 123.0(7)
C8 C3 C1 120.0(8)
C21 N2 P2 119.9(4)
C21 N2 Ca1 132.5(4)
P2 N2 Ca1 107.4(3)
C21 C22 H9A 109.5
C21 C22 H9B 109.5
H9A C22 H9B 109.5
C21 C22 H9C 109.5
H9A C22 H9C 109.5
H9B C22 H9C 109.5
C30 C29 C34 118.7(7)
C30 C29 P2 122.3(5)
C34 C29 P2 119.0(6)
C39 C40 C35 119.1(8)
C39 C40 H2 120.4
C35 C40 H2 120.4
C37 C36 C35 120.1(7)
C37 C36 H12 120.0
C35 C36 H12 120.0
C17 C18 C19 119.9(9)
C17 C18 H13 120.0
C19 C18 H13 120.0
C7 C8 C3 121.6(10)
C7 C8 H16 119.2
C3 C8 H16 119.2
C3 C4 C5 121.5(9)
C3 C4 H1A 119.2
C5 C4 H1A 119.2
C36 C35 C40 119.6(6)
C36 C35 P2 120.2(5)
C40 C35 P2 120.2(5)
C41 C44 C43 105.2(10)
C41 C44 H1CA 110.7
C43 C44 H1CA 110.7
C41 C44 H1CB 110.7
C43 C44 H1CB 110.7
H1CA C44 H1CB 108.8
C6 C5 C4 120.5(10)
C6 C5 H1D 119.7
C4 C5 H1D 119.7
C40 C39 C38 121.1(8)
C40 C39 H3 119.4
C38 C39 H3 119.4
C38 C37 C36 121.1(8)
C38 C37 H1E 119.5
C36 C37 H1E 119.5
C37 C38 C39 118.9(7)
C37 C38 H1F 120.5
C39 C38 H1F 120.5
C5 C6 C7 119.6(10)
C5 C6 H1G 120.2
C7 C6 H1G 120.2
C8 C7 C6 119.7(10)
C8 C7 H1H 120.1
C6 C7 H1H 120.1
O1 C41 C44 111.1(9)
O1 C41 H1IA 109.4
C44 C41 H1IA 109.4
O1 C41 H1IB 109.4
C44 C41 H1IB 109.4
H1IA C41 H1IB 108.0

loop_
_geom_bond_atom_site_label_1
_geom_bond_atom_site_label_2
_geom_bond_distance
Se2 P2 2.1438(19)
Se2 Ca1 3.0316(16)
Se1 P1 2.1418(18)
Se1 Ca1 3.0826(16)
Ca1 O2 2.393(5)
Ca1 N1 2.430(6)
Ca1 O1 2.439(5)
Ca1 N2 2.445(6)
Ca1 P1 3.296(2)
Ca1 P2 3.306(2)
P2 N2 1.610(6)
P2 C29 1.824(7)
P2 C35 1.834(6)
P1 N1 1.602(5)
P1 C15 1.833(8)
P1 C9 1.839(7)
O1 C41 1.407(12)
O1 C42 1.437(9)
O2 C45 1.447(9)
O2 C48 1.472(10)
C14 C9 1.378(10)
C14 C13 1.394(11)
C14 H5 0.9300
C45 C46 1.510(12)
C45 H6A 0.9700
C45 H6B 0.9700
C15 C20 1.365(10)
C15 C16 1.402(11)
C30 C29 1.384(10)
C30 C31 1.398(11)
C30 H14 0.9300
C32 C33 1.377(13)
C32 C31 1.384(12)
C32 H15 0.9300
C33 C34 1.384(12)
C33 H17 0.9300
C13 C12 1.381(12)
C13 H18 0.9300
C12 C11 1.364(13)
C12 H19 0.9300
C23 C24 1.387(10)
C23 C28 1.396(10)
C23 C21 1.521(9)
C10 C9 1.379(10)
C10 C11 1.411(11)
C10 H27 0.9300
C16 C17 1.389(14)
C16 H28 0.9300
C27 C26 1.382(15)
C27 C28 1.406(13)
C27 H30 0.9300
C34 C29 1.395(10)
C34 H39 0.9300
C31 H43 0.9300
C19 C18 1.376(16)
C19 C20 1.404(12)
C19 H57 0.9300
C17 C18 1.362(16)
C17 H58 0.9300
C28 H64 0.9300
C20 H67 0.9300
C47 C48 1.372(14)
C47 C46 1.463(13)
C47 H70A 0.9700
C47 H70B 0.9700
C24 C25 1.380(11)
C24 H73 0.9300
C11 H74 0.9300
C43 C44 1.521(16)
C43 C42 1.522(12)
C43 H77A 0.9700
C43 H77B 0.9700
C46 H78A 0.9700
C46 H78B 0.9700
C48 H80A 0.9700
C48 H80B 0.9700
C42 H82A 0.9700
C42 H82B 0.9700
C26 C25 1.380(14)
C26 H83 0.9300
C25 H84 0.9300
N1 C1 1.498(8)
C21 N2 1.485(9)
C21 C22 1.521(10)
C21 H1 0.9800
C1 C3 1.508(11)
C1 C2 1.536(9)
C1 H4 0.9800
C2 H7A 0.9600
C2 H7B 0.9600
C2 H7C 0.9600
C3 C4 1.381(12)
C3 C8 1.387(11)
C22 H9A 0.9600
C22 H9B 0.9600
C22 H9C 0.9600
C40 C39 1.391(11)
C40 C35 1.399(10)
C40 H2 0.9300
C36 C37 1.388(10)
C36 C35 1.397(10)
C36 H12 0.9300
C18 H13 0.9300
C8 C7 1.381(14)
C8 H16 0.9300
C4 C5 1.391(12)
C4 H1A 0.9300
C44 C41 1.425(15)
C44 H1CA 0.9700
C44 H1CB 0.9700
C5 C6 1.345(15)
C5 H1D 0.9300
C39 C38 1.400(13)
C39 H3 0.9300
C37 C38 1.372(12)
C37 H1E 0.9300
C38 H1F 0.9300
C6 C7 1.389(18)
C6 H1G 0.9300
C7 H1H 0.9300
C41 H1IA 0.9700
C41 H1IB 0.9700
